data_7720310
loop_
_publ_author_name
'Petrov, Andrey A.'
'Chen, Luyi'
'Li, Mingming'
'Fateev, Sergey A.'

_publ_section_title
;
 Structural and luminescence properties of acetamidinium- and
 imidazolium-based copper halides.
;
_journal_issue 8
_journal_name_full 'Dalton transactions (Cambridge, England : 2003)'
_journal_page_first 3422
_journal_page_last 3427
_journal_paper_doi 10.1039/d5dt02254a
_journal_volume 55
_journal_year 2026
_chemical_formula_moiety '0.25(Cu4 I8), C2 H7 N2'
_chemical_formula_sum 'C2 H7 Cu I2 N2'
_chemical_formula_weight 376.44
_chemical_name_systematic 'Acetamidinium iodocuprate'
_space_group_crystal_system orthorhombic
_space_group_IT_number 71
_space_group_name_Hall '-I 2 2'
_space_group_name_H-M_alt 'I m m m'
_atom_sites_solution_hydrogens geom
_audit_creation_date 2024-12-06
_audit_creation_method
;
Olex2 1.5
(compiled 2024.02.16 svn.r378c4104 for OlexSys, GUI svn.r6928)
;
_audit_update_record
;
2025-10-24 deposited with the CCDC.	2025-12-29 downloaded from the CCDC.
;
_cell_angle_alpha 90
_cell_angle_beta 90
_cell_angle_gamma 90
_cell_formula_units_Z 4
_cell_length_a 6.3429(3)
_cell_length_b 8.6068(4)
_cell_length_c 14.8678(9)
_cell_measurement_reflns_used 9895
_cell_measurement_temperature 100.0(2)
_cell_measurement_theta_max 30.62
_cell_measurement_theta_min 2.73
_cell_volume 811.66(7)
_computing_cell_refinement 'SAINT V8.40B (?, 2016)'
_computing_data_collection 'Apex3 (Bruker 2018)'
_computing_data_reduction 'SAINT V8.40B (?, 2016)'
_computing_molecular_graphics 'Olex2 1.5 (Dolomanov et al., 2009)'
_computing_publication_material 'Olex2 1.5 (Dolomanov et al., 2009)'
_computing_structure_refinement 'SHELXL 2019/2 (Sheldrick, 2015)'
_computing_structure_solution 'ShelXT 2014'
_diffrn_ambient_temperature 100.0(2)
_diffrn_detector 'Bruker PHOTON II area detector'
_diffrn_detector_area_resol_mean 7.9
_diffrn_detector_type 'CMOS area detector'
_diffrn_measured_fraction_theta_full 1.000
_diffrn_measured_fraction_theta_max 1.000
_diffrn_measurement_device 'three-circle diffractometer'
_diffrn_measurement_device_type 'Bruker D8 VENTURE'
_diffrn_measurement_method '\w and \f scans'
_diffrn_radiation_monochromator 'mirror optics'
_diffrn_radiation_probe x-ray
_diffrn_radiation_type MoK\a
_diffrn_radiation_wavelength 0.71073
_diffrn_reflns_av_R_equivalents 0.0643
_diffrn_reflns_av_unetI/netI 0.0272
_diffrn_reflns_Laue_measured_fraction_full 1.000
_diffrn_reflns_Laue_measured_fraction_max 1.000
_diffrn_reflns_limit_h_max 9
_diffrn_reflns_limit_h_min -9
_diffrn_reflns_limit_k_max 12
_diffrn_reflns_limit_k_min -12
_diffrn_reflns_limit_l_max 21
_diffrn_reflns_limit_l_min -21
_diffrn_reflns_number 22935
_diffrn_reflns_point_group_measured_fraction_full 1.000
_diffrn_reflns_point_group_measured_fraction_max 1.000
_diffrn_reflns_theta_full 25.242
_diffrn_reflns_theta_max 30.617
_diffrn_reflns_theta_min 2.735
_diffrn_source 'microfocus sealed X-ray tube'
_diffrn_source_current 1.0
_diffrn_source_power 0.05
_diffrn_source_type 'Incoatec I\ms'
_diffrn_source_voltage 50.0
_diffrn_standards_number 0
_exptl_absorpt_coefficient_mu 10.205
_exptl_absorpt_correction_T_max 0.7461
_exptl_absorpt_correction_T_min 0.5890
_exptl_absorpt_correction_type multi-scan
_exptl_absorpt_process_details
;
SADABS-2016/2 (Bruker,2016/2) was used for absorption correction.
wR2(int) was 0.1018 before and 0.0827 after correction.
The Ratio of minimum to maximum transmission is 0.7894.
The \l/2 correction factor is Not present.
;
_exptl_crystal_colour colourless
_exptl_crystal_colour_primary colourless
_exptl_crystal_density_diffrn 3.081
_exptl_crystal_description block
_exptl_crystal_F_000 672
_exptl_crystal_size_max 0.21
_exptl_crystal_size_mid 0.16
_exptl_crystal_size_min 0.16
_refine_diff_density_max 2.313
_refine_diff_density_min -1.961
_refine_diff_density_rms 0.580
_refine_ls_extinction_coef 0.0036(2)
_refine_ls_extinction_expression Fc^*^=kFc[1+0.001xFc^2^\l^3^/sin(2\q)]^-1/4^
_refine_ls_extinction_method 'SHELXL-2019/2 (Sheldrick 2019)'
_refine_ls_goodness_of_fit_ref 1.260
_refine_ls_hydrogen_treatment constr
_refine_ls_matrix_type full
_refine_ls_number_parameters 29
_refine_ls_number_reflns 746
_refine_ls_number_restraints 0
_refine_ls_restrained_S_all 1.260
_refine_ls_R_factor_all 0.0217
_refine_ls_R_factor_gt 0.0166
_refine_ls_shift/su_max 0.001
_refine_ls_shift/su_mean 0.000
_refine_ls_structure_factor_coef Fsqd
_refine_ls_weighting_details 'w=1/[\s^2^(Fo^2^)+(0.0042P)^2^+1.7677P] where P=(Fo^2^+2Fc^2^)/3'
_refine_ls_weighting_scheme calc
_refine_ls_wR_factor_gt 0.0318
_refine_ls_wR_factor_ref 0.0320
_reflns_Friedel_coverage 0.000
_reflns_number_gt 730
_reflns_number_total 746
_reflns_threshold_expression 'I > 2\s(I)'
_cod_data_source_file d5dt02254a2.cif
_cod_data_source_block mo_cxy2081_0ma
_cod_database_code 7720310
_shelx_shelxl_version_number 2019/2
_shelx_space_group_comment
;
The symmetry employed for this shelxl refinement is uniquely defined
by the following loop, which should always be used as a source of
symmetry information in preference to the above space-group names.
They are only intended as comments.
;
_shelx_estimated_absorpt_t_max 0.292
_shelx_estimated_absorpt_t_min 0.223
_olex2_refinement_description
;
1. Fixed Uiso
 At 1.2 times of:
  All N(H,H) groups
 At 1.5 times of:
  All C(H,H,H) groups
2. Others
 Fixed Sof: H1C(0.25) H1E(0.25) H1D(0.25)
3.a X=CH2 refined with riding coordinates:
 N1(H1A,H1B)
3.b Idealised Me refined as rotating group:
 C1(H1C,H1E,H1D)
;
_olex2_submission_special_instructions 'No special instructions were received'

loop_
_space_group_symop_operation_xyz
'x, y, z'
'x, -y, -z'
'-x, y, -z'
'-x, -y, z'
'x+1/2, y+1/2, z+1/2'
'x+1/2, -y+1/2, -z+1/2'
'-x+1/2, y+1/2, -z+1/2'
'-x+1/2, -y+1/2, z+1/2'
'-x, -y, -z'
'-x, y, z'
'x, -y, z'
'x, y, -z'
'-x+1/2, -y+1/2, -z+1/2'
'-x+1/2, y+1/2, z+1/2'
'x+1/2, -y+1/2, z+1/2'
'x+1/2, y+1/2, -z+1/2'

loop_
_atom_site_label
_atom_site_type_symbol
_atom_site_fract_x
_atom_site_fract_y
_atom_site_fract_z
_atom_site_U_iso_or_equiv
_atom_site_adp_type
_atom_site_occupancy
_atom_site_site_symmetry_order
_atom_site_calc_flag
_atom_site_refinement_flags_posn
_atom_site_refinement_flags_adp
_atom_site_refinement_flags_occupancy
_atom_site_disorder_assembly
_atom_site_disorder_group
I1 I 1.000000 0.500000 0.63687(2) 0.01270(8) Uani 1 4 d S T P . .
I2 I 0.500000 0.24490(2) 0.500000 0.01336(8) Uani 1 4 d S T P . .
Cu1 Cu 0.72758(7) 0.500000 0.500000 0.01663(11) Uani 1 4 d S T P . .
N1 N 1.000000 0.8673(3) 0.75667(15) 0.0178(4) Uani 1 2 d S T P . .
H1A H 1.000000 0.865394 0.815850 0.021 Uiso 1 2 calc R U P . .
H1B H 1.000000 0.779685 0.726139 0.021 Uiso 1 2 calc R U P . .
C1 C 1.000000 1.000000 0.6133(3) 0.0192(7) Uani 1 4 d S T P . .
H1C H 1.033946 0.895604 0.591357 0.029 Uiso 0.25 1 calc R U P . .
H1E H 1.105705 1.073863 0.591357 0.029 Uiso 0.25 1 calc R U P . .
H1D H 0.860349 1.030532 0.591357 0.029 Uiso 0.25 1 calc R U P . .
C2 C 1.000000 1.000000 0.7142(2) 0.0136(6) Uani 1 4 d S T P . .

loop_
_atom_site_aniso_label
_atom_site_aniso_U_11
_atom_site_aniso_U_22
_atom_site_aniso_U_33
_atom_site_aniso_U_23
_atom_site_aniso_U_13
_atom_site_aniso_U_12
I1 0.01221(11) 0.01276(11) 0.01314(12) 0.000 0.000 0.000
I2 0.01333(12) 0.01066(11) 0.01609(12) 0.000 0.000 0.000
Cu1 0.0179(2) 0.0147(2) 0.0173(2) 0.000 0.000 0.000
N1 0.0234(11) 0.0148(10) 0.0151(10) -0.0001(8) 0.000 0.000
C1 0.0217(18) 0.0226(18) 0.0133(15) 0.000 0.000 0.000
C2 0.0099(13) 0.0152(15) 0.0158(15) 0.000 0.000 0.000

loop_
_atom_type_symbol
_atom_type_description
_atom_type_scat_dispersion_real
_atom_type_scat_dispersion_imag
_atom_type_scat_source
C C 0.0033 0.0016 'International Tables Vol C Tables 4.2.6.8 and 6.1.1.4'
H H 0.0000 0.0000 'International Tables Vol C Tables 4.2.6.8 and 6.1.1.4'
Cu Cu 0.3201 1.2651 'International Tables Vol C Tables 4.2.6.8 and 6.1.1.4'
I I -0.4742 1.8119 'International Tables Vol C Tables 4.2.6.8 and 6.1.1.4'
N N 0.0061 0.0033 'International Tables Vol C Tables 4.2.6.8 and 6.1.1.4'

loop_
_geom_angle_atom_site_label_1
_geom_angle_atom_site_label_2
_geom_angle_atom_site_label_3
_geom_angle
_geom_angle_site_symmetry_1
_geom_angle_site_symmetry_3
_geom_angle_publ_flag
Cu1 I1 Cu1 80.670(17) . 9_766 ?
Cu1 I2 Cu1 66.646(18) 9_666 . ?
I1 Cu1 I1 99.330(17) . 9_766 ?
I1 Cu1 Cu1 130.335(9) 9_766 9_666 ?
I1 Cu1 Cu1 130.335(9) . 9_666 ?
I2 Cu1 I1 110.829(3) . 9_766 ?
I2 Cu1 I1 110.829(3) . . ?
I2 Cu1 I1 110.829(3) 9_666 9_766 ?
I2 Cu1 I1 110.829(3) 9_666 . ?
I2 Cu1 I2 113.353(18) 9_666 . ?
I2 Cu1 Cu1 56.676(9) 9_666 9_666 ?
I2 Cu1 Cu1 56.677(9) . 9_666 ?
H1A N1 H1B 120.0 . . ?
C2 N1 H1A 120.0 . . ?
C2 N1 H1B 120.0 . . ?
H1C C1 H1C 141.1 10_755 11_575 ?
H1C C1 H1C 25.4 . 10_755 ?
H1C C1 H1C 132.9 . 11_575 ?
H1C C1 H1C 132.9 10_755 4_775 ?
H1C C1 H1C 25.4 11_575 4_775 ?
H1C C1 H1C 141.1 . 4_775 ?
H1C C1 H1E 109.5 . . ?
H1C C1 H1E 31.1 . 11_575 ?
H1C C1 H1E 31.1 4_775 10_755 ?
H1C C1 H1E 56.3 . 4_775 ?
H1C C1 H1E 56.3 10_755 11_575 ?
H1C C1 H1E 109.5 11_575 11_575 ?
H1C C1 H1E 31.1 10_755 4_775 ?
H1C C1 H1E 129.3 11_575 4_775 ?
H1C C1 H1E 109.5 4_775 4_775 ?
H1C C1 H1E 56.3 11_575 10_755 ?
H1C C1 H1E 129.3 . 10_755 ?
H1C C1 H1E 129.3 4_775 11_575 ?
H1C C1 H1E 109.5 10_755 10_755 ?
H1C C1 H1D 109.5 . . ?
H1C C1 H1D 56.2 11_575 10_755 ?
H1C C1 H1D 56.2 10_755 11_575 ?
H1C C1 H1D 109.5 11_575 11_575 ?
H1C C1 H1D 80.9 4_775 10_755 ?
H1C C1 H1D 80.9 . 11_575 ?
H1C C1 H1D 86.3 4_775 11_575 ?
H1C C1 H1D 86.3 11_575 4_775 ?
H1C C1 H1D 80.9 10_755 4_775 ?
H1C C1 H1D 56.2 . 4_775 ?
H1C C1 H1D 86.3 . 10_755 ?
H1C C1 H1D 109.5 4_775 4_775 ?
H1C C1 H1D 109.5 10_755 10_755 ?
H1E C1 H1C 31.1 . 11_575 ?
H1E C1 H1C 56.3 . 4_775 ?
H1E C1 H1C 129.3 . 10_755 ?
H1E C1 H1E 141.1 10_755 11_575 ?
H1E C1 H1E 86.3 . 10_755 ?
H1E C1 H1E 141.1 . 4_775 ?
H1E C1 H1E 80.9 10_755 4_775 ?
H1E C1 H1E 86.3 11_575 4_775 ?
H1E C1 H1E 80.9 . 11_575 ?
H1E C1 H1D 132.9 4_775 10_755 ?
H1E C1 H1D 56.3 . 4_775 ?
H1E C1 H1D 109.5 10_755 10_755 ?
H1E C1 H1D 132.9 . 11_575 ?
H1E C1 H1D 56.3 10_755 11_575 ?
H1E C1 H1D 25.4 11_575 4_775 ?
H1E C1 H1D 25.4 4_775 11_575 ?
H1E C1 H1D 25.4 . 10_755 ?
H1E C1 H1D 132.9 10_755 4_775 ?
H1E C1 H1D 109.5 11_575 11_575 ?
H1E C1 H1D 109.5 . . ?
H1E C1 H1D 109.5 4_775 4_775 ?
H1E C1 H1D 56.3 11_575 10_755 ?
H1D C1 H1C 80.9 . 11_575 ?
H1D C1 H1C 86.3 . 10_755 ?
H1D C1 H1C 56.3 . 4_775 ?
H1D C1 H1E 132.9 . 11_575 ?
H1D C1 H1E 56.3 . 4_775 ?
H1D C1 H1E 25.4 . 10_755 ?
H1D C1 H1D 141.1 . 4_775 ?
H1D C1 H1D 141.1 10_755 11_575 ?
H1D C1 H1D 31.1 . 11_575 ?
H1D C1 H1D 31.1 10_755 4_775 ?
H1D C1 H1D 129.3 . 10_755 ?
H1D C1 H1D 129.3 11_575 4_775 ?
C2 C1 H1C 109.5(8) . 11_575 ?
C2 C1 H1C 109.470(11) . 4_775 ?
C2 C1 H1C 109.5 . . ?
C2 C1 H1C 109.5(8) . 10_755 ?
C2 C1 H1E 109.5(18) . 10_755 ?
C2 C1 H1E 109.470(10) . 4_775 ?
C2 C1 H1E 109.5 . . ?
C2 C1 H1E 109.5(18) . 11_575 ?
C2 C1 H1D 109.5 . . ?
C2 C1 H1D 109.470(19) . 4_775 ?
C2 C1 H1D 109.5(10) . 10_755 ?
C2 C1 H1D 109.5(10) . 11_575 ?
N1 C2 N1 122.1(3) 11_575 . ?
N1 C2 C1 118.94(17) 11_575 . ?
N1 C2 C1 118.95(17) . . ?

loop_
_geom_bond_atom_site_label_1
_geom_bond_atom_site_label_2
_geom_bond_distance
_geom_bond_site_symmetry_2
_geom_bond_publ_flag
I1 Cu1 2.6696(4) . ?
I1 Cu1 2.6696(4) 9_766 ?
I2 Cu1 2.6276(3) 9_666 ?
I2 Cu1 2.6276(3) . ?
Cu1 Cu1 2.8870(9) 9_666 ?
N1 H1A 0.8800 . ?
N1 H1B 0.8800 . ?
N1 C2 1.305(3) . ?
C1 H1C 0.98(4) 11_575 ?
C1 H1C 0.9800 4_775 ?
C1 H1C 0.9800 . ?
C1 H1C 0.98(4) 10_755 ?
C1 H1E 0.98(8) 10_755 ?
C1 H1E 0.98(8) 11_575 ?
C1 H1E 0.9800 4_775 ?
C1 H1E 0.9800 . ?
C1 H1D 0.98(5) 11_575 ?
C1 H1D 0.98(5) 10_755 ?
C1 H1D 0.9800 . ?
C1 H1D 0.9800 4_775 ?
C1 C2 1.499(5) . ?
